data_4079891
loop_
_publ_author_name
'Shekar, Sukesh'
'Brown, Seth N.'

_publ_section_title
;
 Migrations of Alkyl and Aryl Groups from Silicon to Nitrogen in Silylated
 Aryloxyiminoquinones
;
_journal_issue 2
_journal_name_full Organometallics
_journal_page_first 556
_journal_paper_doi 10.1021/om301028c
_journal_volume 32
_journal_year 2013
_chemical_formula_moiety 'C31 H49 N O2 Si'
_chemical_formula_sum 'C31 H49 N O2 Si'
_chemical_formula_weight 495.80
_chemical_name_common Me2Si(ON[Me]O)
_chemical_name_systematic
; 
 2,4,8,10-Tetra-tert-butyl-6,6,12-trimethyl-12H-
dibenzo[d,g][1,3,6,2]dioxazasilocine 
;
_space_group_IT_number 2
_symmetry_cell_setting triclinic
_symmetry_space_group_name_Hall '-P 1'
_symmetry_space_group_name_H-M 'P -1'
_atom_sites_solution_hydrogens difmap
_atom_sites_solution_primary direct
_atom_sites_solution_secondary difmap
_audit_creation_method SHELXL-97
_cell_angle_alpha 80.445(2)
_cell_angle_beta 78.606(2)
_cell_angle_gamma 75.690(2)
_cell_formula_units_Z 4
_cell_length_a 11.3808(3)
_cell_length_b 13.3608(4)
_cell_length_c 21.7312(7)
_cell_measurement_reflns_used 6982
_cell_measurement_temperature 120(2)
_cell_measurement_theta_max 24.66
_cell_measurement_theta_min 2.24
_cell_volume 3114.77(16)
_computing_cell_refinement 'APEX2/SAINT (Bruker, 2004)'
_computing_data_collection 'APEX2 (Bruker, 2004)'
_computing_data_reduction 'SAINT/XPREP (Bruker, 2004; Sheldrick, 2003)'
_computing_molecular_graphics 'XP (Sheldrick, 1998)'
_computing_publication_material 'XCIF (Sheldrick, 2001)'
_computing_structure_refinement 'SHELXL-97 (Sheldrick, 2008)'
_computing_structure_solution 'SHELXS-97 (Sheldrick, 2008)'
_diffrn_ambient_temperature 120(2)
_diffrn_detector_area_resol_mean 8.33
_diffrn_measured_fraction_theta_full 0.989
_diffrn_measured_fraction_theta_max 0.989
_diffrn_measurement_device_type 'Bruker APEX-II CCD'
_diffrn_measurement_method '\f and \w scans'
_diffrn_radiation_monochromator graphite
_diffrn_radiation_source 'fine-focus sealed tube'
_diffrn_radiation_type MoK\a
_diffrn_radiation_wavelength 0.71073
_diffrn_reflns_av_R_equivalents 0.0460
_diffrn_reflns_av_sigmaI/netI 0.0579
_diffrn_reflns_limit_h_max 14
_diffrn_reflns_limit_h_min -14
_diffrn_reflns_limit_k_max 16
_diffrn_reflns_limit_k_min -16
_diffrn_reflns_limit_l_max 26
_diffrn_reflns_limit_l_min -26
_diffrn_reflns_number 40740
_diffrn_reflns_theta_full 26.23
_diffrn_reflns_theta_max 26.23
_diffrn_reflns_theta_min 0.96
_exptl_absorpt_coefficient_mu 0.100
_exptl_absorpt_correction_T_max 0.9751
_exptl_absorpt_correction_T_min 0.9326
_exptl_absorpt_correction_type multi-scan
_exptl_absorpt_process_details
;
 Blessing, R. H. (1995) Acta Cryst. A51, 33-38.

 Sheldrick, G. M. (2004) SADABS, University of G&#x00F6;ttingen, Germany.
;
_exptl_crystal_colour colorless
_exptl_crystal_density_diffrn 1.057
_exptl_crystal_density_method 'not measured'
_exptl_crystal_description 'rectangular block'
_exptl_crystal_F_000 1088
_exptl_crystal_recrystallization_method
;
 Crystals were grown from methylene chloride/methanol.
;
_exptl_crystal_size_max 0.70
_exptl_crystal_size_mid 0.40
_exptl_crystal_size_min 0.25
_refine_diff_density_max 0.349
_refine_diff_density_min -0.340
_refine_diff_density_rms 0.051
_refine_ls_extinction_method none
_refine_ls_goodness_of_fit_ref 1.016
_refine_ls_hydrogen_treatment mixed
_refine_ls_matrix_type full
_refine_ls_number_parameters 651
_refine_ls_number_reflns 12398
_refine_ls_number_restraints 0
_refine_ls_restrained_S_all 1.016
_refine_ls_R_factor_all 0.0943
_refine_ls_R_factor_gt 0.0540
_refine_ls_shift/su_max 0.001
_refine_ls_shift/su_mean 0.000
_refine_ls_structure_factor_coef Fsqd
_refine_ls_weighting_details 'calc w=1/[\s^2^(Fo^2^)+(0.0797P)^2^+0.8408P] where P=(Fo^2^+2Fc^2^)/3'
_refine_ls_weighting_scheme calc
_refine_ls_wR_factor_gt 0.1345
_refine_ls_wR_factor_ref 0.1604
_reflns_number_gt 8074
_reflns_number_total 12398
_reflns_threshold_expression >2sigma(I)
_cod_data_source_file om301028c_si_002.cif
_cod_data_source_block ss87_0m
_cod_depositor_comments
;
The following automatic conversions were performed:

'_symmetry_cell_setting' value 'Triclinic' changed to 'triclinic'
according to /home/saulius/struct/CIF-dictionaries/cif_core.dic
dictionary named 'cif_core.dic' version 2.4.2 from 2011-04-26.

Automatic conversion script
Id: cif_fix_values 1891 2012-01-12 08:04:46Z andrius 
;
_cod_original_cell_volume 3114.78(16)
_cod_original_sg_symbol_H-M P-1
_cod_database_code 4079891

loop_
_symmetry_equiv_pos_as_xyz
'x, y, z'
'-x, -y, -z'

loop_
_atom_site_label
_atom_site_type_symbol
_atom_site_fract_x
_atom_site_fract_y
_atom_site_fract_z
_atom_site_U_iso_or_equiv
_atom_site_adp_type
_atom_site_occupancy
_atom_site_symmetry_multiplicity
_atom_site_calc_flag
_atom_site_refinement_flags
_atom_site_disorder_assembly
_atom_site_disorder_group
Si1 Si 0.43665(6) 0.78785(5) 0.11793(3) 0.02787(16) Uani 1 1 d . . .
N1 N 0.35446(16) 0.75253(13) 0.23836(9) 0.0250(4) Uani 1 1 d . . .
C1 C 0.2874(3) 0.7692(2) 0.10689(14) 0.0480(7) Uani 1 1 d . . .
H1A H 0.2376 0.7551 0.1483 0.072 Uiso 1 1 calc R . .
H1B H 0.3009 0.7102 0.0829 0.072 Uiso 1 1 calc R . .
H1C H 0.2442 0.8323 0.0836 0.072 Uiso 1 1 calc R . .
O1 O 0.42935(14) 0.89667(11) 0.14729(7) 0.0278(4) Uani 1 1 d . . .
Si2 Si 0.91970(6) 0.57744(5) 0.32331(3) 0.03358(18) Uani 1 1 d . . .
O2 O 0.53247(14) 0.68363(11) 0.14622(7) 0.0299(4) Uani 1 1 d . . .
N2 N 0.85453(16) 0.75244(15) 0.25135(9) 0.0277(4) Uani 1 1 d . . .
C2 C 0.5264(3) 0.81377(19) 0.03863(12) 0.0415(6) Uani 1 1 d . . .
H2A H 0.6065 0.8242 0.0430 0.062 Uiso 1 1 calc R . .
H2B H 0.4817 0.8764 0.0156 0.062 Uiso 1 1 calc R . .
H2C H 0.5386 0.7544 0.0152 0.062 Uiso 1 1 calc R . .
O3 O 0.91197(14) 0.67089(12) 0.36645(7) 0.0313(4) Uani 1 1 d . . .
C3 C 0.2220(2) 0.76203(19) 0.26218(12) 0.0340(6) Uani 1 1 d . . .
H3A H 0.1945 0.7060 0.2491 0.051 Uiso 1 1 calc R . .
H3B H 0.1762 0.8295 0.2448 0.051 Uiso 1 1 calc R . .
H3C H 0.2074 0.7569 0.3085 0.051 Uiso 1 1 calc R . .
O4 O 1.02491(14) 0.57568(12) 0.25861(7) 0.0303(4) Uani 1 1 d . . .
C4 C 0.9942(3) 0.4634(2) 0.37330(14) 0.0538(8) Uani 1 1 d . . .
H4A H 1.0741 0.4727 0.3787 0.081 Uiso 1 1 calc R . .
H4B H 1.0060 0.4006 0.3530 0.081 Uiso 1 1 calc R . .
H4C H 0.9420 0.4563 0.4147 0.081 Uiso 1 1 calc R . .
C5 C 0.7701(3) 0.5561(3) 0.31457(15) 0.0566(8) Uani 1 1 d . . .
H5A H 0.7285 0.6156 0.2879 0.085 Uiso 1 1 calc R . .
H5B H 0.7191 0.5487 0.3563 0.085 Uiso 1 1 calc R . .
H5C H 0.7833 0.4926 0.2948 0.085 Uiso 1 1 calc R . .
C6 C 0.7249(2) 0.7964(2) 0.24558(13) 0.0409(6) Uani 1 1 d . . .
H6A H 0.6967 0.7526 0.2221 0.061 Uiso 1 1 calc R . .
H6B H 0.7163 0.8669 0.2229 0.061 Uiso 1 1 calc R . .
H6C H 0.6752 0.7989 0.2878 0.061 Uiso 1 1 calc R . .
C11 C 0.39863(19) 0.83423(16) 0.25676(11) 0.0237(5) Uani 1 1 d . . .
C12 C 0.42924(19) 0.90993(16) 0.20822(11) 0.0248(5) Uani 1 1 d . . .
C13 C 0.4593(2) 0.99922(16) 0.22146(11) 0.0266(5) Uani 1 1 d . . .
C14 C 0.4639(2) 1.00287(17) 0.28444(11) 0.0301(5) Uani 1 1 d . . .
H14A H 0.4840 1.0623 0.2947 0.036 Uiso 1 1 calc R . .
C15 C 0.4410(2) 0.92478(17) 0.33366(11) 0.0294(5) Uani 1 1 d . A .
C16 C 0.4058(2) 0.84090(17) 0.31862(11) 0.0271(5) Uani 1 1 d . . .
H16A H 0.3864 0.7876 0.3511 0.033 Uiso 1 1 calc R . .
C21 C 0.42746(19) 0.64871(16) 0.25050(11) 0.0231(5) Uani 1 1 d . . .
C22 C 0.5170(2) 0.61558(16) 0.20013(10) 0.0241(5) Uani 1 1 d . . .
C23 C 0.58926(19) 0.51375(16) 0.20390(11) 0.0251(5) Uani 1 1 d . . .
C24 C 0.5665(2) 0.44995(17) 0.26064(11) 0.0267(5) Uani 1 1 d . . .
H24A H 0.6139 0.3805 0.2644 0.032 Uiso 1 1 calc R . .
C25 C 0.4783(2) 0.48192(17) 0.31231(11) 0.0284(5) Uani 1 1 d . B .
C26 C 0.4084(2) 0.58255(17) 0.30602(11) 0.0274(5) Uani 1 1 d . . .
H26A H 0.3468 0.6065 0.3400 0.033 Uiso 1 1 calc R . .
C31 C 0.90074(19) 0.81489(17) 0.28563(10) 0.0254(5) Uani 1 1 d . . .
C32 C 0.9217(2) 0.77178(17) 0.34591(11) 0.0275(5) Uani 1 1 d . . .
C33 C 0.9539(2) 0.82940(18) 0.38616(11) 0.0276(5) Uani 1 1 d . . .
C34 C 0.9671(2) 0.92925(18) 0.36094(11) 0.0312(5) Uani 1 1 d . . .
H34A H 0.9873 0.9703 0.3874 0.037 Uiso 1 1 calc R . .
C35 C 0.9527(2) 0.97334(17) 0.29917(11) 0.0296(5) Uani 1 1 d . . .
C36 C 0.9170(2) 0.91471(17) 0.26203(11) 0.0283(5) Uani 1 1 d . . .
H36A H 0.9036 0.9430 0.2203 0.034 Uiso 1 1 calc R . .
C41 C 0.93102(19) 0.72147(17) 0.19313(10) 0.0244(5) Uani 1 1 d . . .
C42 C 1.0149(2) 0.62686(16) 0.19903(11) 0.0254(5) Uani 1 1 d . . .
C43 C 1.08709(19) 0.58293(16) 0.14594(11) 0.0241(5) Uani 1 1 d . . .
C44 C 1.0694(2) 0.63998(16) 0.08729(11) 0.0251(5) Uani 1 1 d . . .
H44A H 1.1171 0.6121 0.0504 0.030 Uiso 1 1 calc R . .
C45 C 0.9858(2) 0.73570(16) 0.07929(11) 0.0254(5) Uani 1 1 d . . .
C46 C 0.9167(2) 0.77544(17) 0.13365(11) 0.0254(5) Uani 1 1 d . . .
H46A H 0.8590 0.8402 0.1301 0.030 Uiso 1 1 calc R . .
C130 C 0.4853(2) 1.08722(17) 0.16910(11) 0.0327(6) Uani 1 1 d . . .
C131 C 0.5066(3) 1.17879(19) 0.19602(14) 0.0519(8) Uani 1 1 d . . .
H13A H 0.5777 1.1552 0.2181 0.078 Uiso 1 1 calc R . .
H13B H 0.4335 1.2063 0.2258 0.078 Uiso 1 1 calc R . .
H13C H 0.5222 1.2336 0.1614 0.078 Uiso 1 1 calc R . .
C132 C 0.3735(2) 1.12820(19) 0.13509(12) 0.0402(6) Uani 1 1 d . . .
H13D H 0.3007 1.1534 0.1657 0.060 Uiso 1 1 calc R . .
H13E H 0.3595 1.0719 0.1156 0.060 Uiso 1 1 calc R . .
H13F H 0.3888 1.1854 0.1022 0.060 Uiso 1 1 calc R . .
C133 C 0.6003(2) 1.0479(2) 0.12173(12) 0.0391(6) Uani 1 1 d . . .
H13G H 0.6711 1.0222 0.1439 0.059 Uiso 1 1 calc R . .
H13H H 0.6160 1.1050 0.0889 0.059 Uiso 1 1 calc R . .
H13I H 0.5873 0.9913 0.1022 0.059 Uiso 1 1 calc R . .
C150 C 0.4524(3) 0.9339(2) 0.40121(12) 0.0402(6) Uani 1 1 d . . .
C151 C 0.4493(8) 0.8373(4) 0.4438(2) 0.086(2) Uani 0.649(4) 1 d P A 1
H15A H 0.3641 0.8361 0.4630 0.129 Uiso 0.649(4) 1 calc PR A 1
H15B H 0.4978 0.8333 0.4771 0.129 Uiso 0.649(4) 1 calc PR A 1
H15C H 0.4840 0.7777 0.4199 0.129 Uiso 0.649(4) 1 calc PR A 1
C152 C 0.3449(5) 1.0237(5) 0.4236(2) 0.0615(13) Uani 0.649(4) 1 d P A 1
H15D H 0.3202 1.0718 0.3869 0.092 Uiso 0.649(4) 1 calc PR A 1
H15E H 0.3717 1.0611 0.4516 0.092 Uiso 0.649(4) 1 calc PR A 1
H15F H 0.2750 0.9950 0.4467 0.092 Uiso 0.649(4) 1 calc PR A 1
C153 C 0.5730(5) 0.9685(5) 0.3995(2) 0.0612(13) Uani 0.649(4) 1 d P A 1
H15G H 0.5624 1.0428 0.3838 0.092 Uiso 0.649(4) 1 calc PR A 1
H15H H 0.6396 0.9283 0.3715 0.092 Uiso 0.649(4) 1 calc PR A 1
H15I H 0.5934 0.9565 0.4423 0.092 Uiso 0.649(4) 1 calc PR A 1
C154 C 0.5015(15) 1.0207(9) 0.4112(5) 0.086(2) Uani 0.351(4) 1 d P A 2
H15J H 0.4493 1.0867 0.3961 0.129 Uiso 0.351(4) 1 calc PR A 2
H15K H 0.5853 1.0149 0.3877 0.129 Uiso 0.351(4) 1 calc PR A 2
H15L H 0.5026 1.0183 0.4563 0.129 Uiso 0.351(4) 1 calc PR A 2
C155 C 0.5471(9) 0.8275(8) 0.4271(4) 0.0615(13) Uani 0.351(4) 1 d P A 2
H15M H 0.5052 0.7695 0.4370 0.092 Uiso 0.351(4) 1 calc PR A 2
H15N H 0.5730 0.8386 0.4654 0.092 Uiso 0.351(4) 1 calc PR A 2
H15O H 0.6193 0.8110 0.3945 0.092 Uiso 0.351(4) 1 calc PR A 2
C156 C 0.3298(8) 0.9287(9) 0.4468(4) 0.0612(13) Uani 0.351(4) 1 d P A 2
H15P H 0.2661 0.9896 0.4355 0.092 Uiso 0.351(4) 1 calc PR A 2
H15Q H 0.3415 0.9281 0.4904 0.092 Uiso 0.351(4) 1 calc PR A 2
H15R H 0.3046 0.8651 0.4433 0.092 Uiso 0.351(4) 1 calc PR A 2
C230 C 0.6843(2) 0.47383(17) 0.14742(11) 0.0280(5) Uani 1 1 d . . .
C231 C 0.7776(2) 0.54372(18) 0.12449(13) 0.0365(6) Uani 1 1 d . . .
H23A H 0.7339 0.6152 0.1125 0.055 Uiso 1 1 calc R . .
H23B H 0.8353 0.5177 0.0878 0.055 Uiso 1 1 calc R . .
H23C H 0.8230 0.5428 0.1586 0.055 Uiso 1 1 calc R . .
C232 C 0.6173(2) 0.4710(2) 0.09295(11) 0.0360(6) Uani 1 1 d . . .
H23D H 0.5580 0.4265 0.1076 0.054 Uiso 1 1 calc R . .
H23E H 0.6773 0.4429 0.0575 0.054 Uiso 1 1 calc R . .
H23F H 0.5739 0.5416 0.0790 0.054 Uiso 1 1 calc R . .
C233 C 0.7581(2) 0.36379(18) 0.16508(12) 0.0351(6) Uani 1 1 d . . .
H23G H 0.7019 0.3166 0.1798 0.053 Uiso 1 1 calc R . .
H23H H 0.8036 0.3644 0.1988 0.053 Uiso 1 1 calc R . .
H23I H 0.8161 0.3399 0.1279 0.053 Uiso 1 1 calc R . .
C250 C 0.4593(2) 0.40622(18) 0.37308(12) 0.0341(6) Uani 1 1 d . . .
C251 C 0.3639(4) 0.4570(3) 0.42663(17) 0.0486(10) Uani 0.734(3) 1 d P B 1
H25A H 0.3150 0.5228 0.4090 0.073 Uiso 0.734(3) 1 calc PR B 1
H25B H 0.4066 0.4704 0.4584 0.073 Uiso 0.734(3) 1 calc PR B 1
H25C H 0.3096 0.4099 0.4465 0.073 Uiso 0.734(3) 1 calc PR B 1
C252 C 0.5789(4) 0.3642(3) 0.3998(2) 0.0552(11) Uani 0.734(3) 1 d P B 1
H25D H 0.6429 0.3312 0.3675 0.083 Uiso 0.734(3) 1 calc PR B 1
H25E H 0.5658 0.3129 0.4369 0.083 Uiso 0.734(3) 1 calc PR B 1
H25F H 0.6047 0.4217 0.4123 0.083 Uiso 0.734(3) 1 calc PR B 1
C253 C 0.4129(5) 0.3152(3) 0.35923(19) 0.0580(11) Uani 0.734(3) 1 d P B 1
H25G H 0.4712 0.2807 0.3255 0.087 Uiso 0.734(3) 1 calc PR B 1
H25H H 0.3324 0.3415 0.3458 0.087 Uiso 0.734(3) 1 calc PR B 1
H25I H 0.4054 0.2654 0.3975 0.087 Uiso 0.734(3) 1 calc PR B 1
C254 C 0.5597(11) 0.3034(8) 0.3696(5) 0.0486(10) Uani 0.266(3) 1 d P B 2
H25J H 0.6016 0.2995 0.3258 0.073 Uiso 0.266(3) 1 calc PR B 2
H25K H 0.5212 0.2438 0.3841 0.073 Uiso 0.266(3) 1 calc PR B 2
H25L H 0.6196 0.3022 0.3967 0.073 Uiso 0.266(3) 1 calc PR B 2
C255 C 0.3351(10) 0.3875(10) 0.3788(6) 0.0552(11) Uani 0.266(3) 1 d P B 2
H25M H 0.3345 0.3445 0.3464 0.083 Uiso 0.266(3) 1 calc PR B 2
H25N H 0.2762 0.4542 0.3727 0.083 Uiso 0.266(3) 1 calc PR B 2
H25O H 0.3119 0.3513 0.4208 0.083 Uiso 0.266(3) 1 calc PR B 2
C256 C 0.4713(13) 0.4613(9) 0.4254(5) 0.0580(11) Uani 0.266(3) 1 d P B 2
H25P H 0.5579 0.4619 0.4234 0.087 Uiso 0.266(3) 1 calc PR B 2
H25Q H 0.4410 0.4250 0.4662 0.087 Uiso 0.266(3) 1 calc PR B 2
H25R H 0.4229 0.5330 0.4207 0.087 Uiso 0.266(3) 1 calc PR B 2
C330 C 0.9764(2) 0.78294(19) 0.45355(11) 0.0340(6) Uani 1 1 d . . .
C331 C 1.0886(2) 0.6921(2) 0.45072(13) 0.0429(6) Uani 1 1 d . . .
H33A H 1.1604 0.7164 0.4260 0.064 Uiso 1 1 calc R . .
H33B H 1.0730 0.6372 0.4307 0.064 Uiso 1 1 calc R . .
H33C H 1.1045 0.6645 0.4937 0.064 Uiso 1 1 calc R . .
C332 C 1.0019(3) 0.8633(2) 0.48923(12) 0.0468(7) Uani 1 1 d . . .
H33D H 1.0739 0.8888 0.4659 0.070 Uiso 1 1 calc R . .
H33E H 1.0177 0.8307 0.5315 0.070 Uiso 1 1 calc R . .
H33F H 0.9303 0.9218 0.4930 0.070 Uiso 1 1 calc R . .
C333 C 0.8624(3) 0.7465(2) 0.49213(12) 0.0448(7) Uani 1 1 d . . .
H33G H 0.8432 0.6948 0.4708 0.067 Uiso 1 1 calc R . .
H33H H 0.7923 0.8063 0.4956 0.067 Uiso 1 1 calc R . .
H33I H 0.8790 0.7153 0.5345 0.067 Uiso 1 1 calc R . .
C350 C 0.9745(2) 1.08280(18) 0.27555(12) 0.0358(6) Uani 1 1 d . . .
C351 C 0.8717(3) 1.1622(2) 0.31057(14) 0.0532(8) Uani 1 1 d . . .
H35A H 0.7919 1.1575 0.3022 0.080 Uiso 1 1 calc R . .
H35B H 0.8847 1.2326 0.2956 0.080 Uiso 1 1 calc R . .
H35C H 0.8733 1.1470 0.3561 0.080 Uiso 1 1 calc R . .
C352 C 1.0989(3) 1.0912(2) 0.28913(15) 0.0542(8) Uani 1 1 d . . .
H35D H 1.1650 1.0412 0.2669 0.081 Uiso 1 1 calc R . .
H35E H 1.0999 1.0760 0.3347 0.081 Uiso 1 1 calc R . .
H35F H 1.1112 1.1619 0.2744 0.081 Uiso 1 1 calc R . .
C353 C 0.9732(3) 1.1113(2) 0.20489(13) 0.0504(8) Uani 1 1 d . . .
H35G H 0.8942 1.1065 0.1954 0.076 Uiso 1 1 calc R . .
H35H H 1.0399 1.0631 0.1816 0.076 Uiso 1 1 calc R . .
H35I H 0.9847 1.1826 0.1921 0.076 Uiso 1 1 calc R . .
C430 C 1.1769(2) 0.47656(17) 0.15161(11) 0.0287(5) Uani 1 1 d . . .
C431 C 1.1036(2) 0.39200(18) 0.17934(13) 0.0388(6) Uani 1 1 d . . .
H43A H 1.0564 0.4075 0.2208 0.058 Uiso 1 1 calc R . .
H43B H 1.1605 0.3240 0.1839 0.058 Uiso 1 1 calc R . .
H43C H 1.0472 0.3907 0.1509 0.058 Uiso 1 1 calc R . .
C432 C 1.2493(2) 0.44860(18) 0.08722(12) 0.0377(6) Uani 1 1 d . . .
H43D H 1.2970 0.5011 0.0683 0.057 Uiso 1 1 calc R . .
H43E H 1.1921 0.4466 0.0594 0.057 Uiso 1 1 calc R . .
H43F H 1.3052 0.3802 0.0928 0.057 Uiso 1 1 calc R . .
C433 C 1.2707(2) 0.47521(19) 0.19386(13) 0.0373(6) Uani 1 1 d . . .
H43G H 1.2273 0.4927 0.2357 0.056 Uiso 1 1 calc R . .
H43H H 1.3201 0.5264 0.1746 0.056 Uiso 1 1 calc R . .
H43I H 1.3246 0.4057 0.1982 0.056 Uiso 1 1 calc R . .
C450 C 0.9719(2) 0.79094(17) 0.01243(11) 0.0279(5) Uani 1 1 d . . .
C451 C 0.8804(2) 0.89567(18) 0.01325(12) 0.0377(6) Uani 1 1 d . . .
H45A H 0.8000 0.8854 0.0360 0.057 Uiso 1 1 calc R . .
H45B H 0.8729 0.9271 -0.0303 0.057 Uiso 1 1 calc R . .
H45C H 0.9094 0.9418 0.0346 0.057 Uiso 1 1 calc R . .
C452 C 0.9266(2) 0.72155(19) -0.02331(12) 0.0351(6) Uani 1 1 d . . .
H45D H 0.8473 0.7088 -0.0006 0.053 Uiso 1 1 calc R . .
H45E H 0.9867 0.6551 -0.0262 0.053 Uiso 1 1 calc R . .
H45F H 0.9171 0.7565 -0.0660 0.053 Uiso 1 1 calc R . .
C453 C 1.0972(2) 0.81051(19) -0.02345(11) 0.0340(6) Uani 1 1 d . . .
H45G H 1.1262 0.8549 -0.0008 0.051 Uiso 1 1 calc R . .
H45H H 1.0879 0.8451 -0.0662 0.051 Uiso 1 1 calc R . .
H45I H 1.1570 0.7439 -0.0261 0.051 Uiso 1 1 calc R . .

loop_
_atom_site_aniso_label
_atom_site_aniso_U_11
_atom_site_aniso_U_22
_atom_site_aniso_U_33
_atom_site_aniso_U_23
_atom_site_aniso_U_13
_atom_site_aniso_U_12
Si1 0.0340(4) 0.0216(3) 0.0297(4) -0.0031(3) -0.0088(3) -0.0066(3)
N1 0.0200(9) 0.0181(9) 0.0360(11) -0.0047(8) -0.0034(8) -0.0027(8)
C1 0.0528(17) 0.0526(18) 0.0492(18) 0.0016(14) -0.0246(14) -0.0236(15)
O1 0.0359(9) 0.0202(8) 0.0268(9) -0.0027(7) -0.0058(7) -0.0048(7)
Si2 0.0399(4) 0.0314(4) 0.0316(4) 0.0013(3) -0.0043(3) -0.0164(3)
O2 0.0326(9) 0.0218(8) 0.0308(9) -0.0016(7) 0.0001(7) -0.0031(7)
N2 0.0206(9) 0.0333(11) 0.0282(11) -0.0073(9) -0.0027(8) -0.0030(8)
C2 0.0654(18) 0.0275(13) 0.0320(15) -0.0039(11) -0.0109(13) -0.0087(13)
O3 0.0373(9) 0.0291(9) 0.0273(9) 0.0023(7) -0.0042(7) -0.0117(7)
C3 0.0205(12) 0.0295(13) 0.0508(16) -0.0095(11) -0.0025(11) -0.0029(10)
O4 0.0343(9) 0.0252(8) 0.0285(9) 0.0020(7) -0.0056(7) -0.0042(7)
C4 0.084(2) 0.0343(15) 0.0433(17) 0.0043(13) -0.0090(16) -0.0210(16)
C5 0.0617(19) 0.066(2) 0.0528(19) -0.0016(16) -0.0059(15) -0.0414(17)
C6 0.0226(13) 0.0571(17) 0.0408(16) -0.0133(13) -0.0041(11) -0.0009(12)
C11 0.0222(11) 0.0166(11) 0.0301(13) -0.0048(9) -0.0024(9) -0.0006(9)
C12 0.0245(11) 0.0193(11) 0.0285(13) -0.0056(9) -0.0040(9) 0.0009(9)
C13 0.0276(12) 0.0187(11) 0.0312(13) -0.0046(9) -0.0023(10) -0.0017(9)
C14 0.0328(13) 0.0208(12) 0.0358(14) -0.0090(10) -0.0031(10) -0.0027(10)
C15 0.0326(13) 0.0254(12) 0.0290(13) -0.0066(10) -0.0050(10) -0.0020(10)
C16 0.0268(12) 0.0213(11) 0.0298(13) -0.0014(10) -0.0022(10) -0.0018(9)
C21 0.0200(11) 0.0170(11) 0.0328(13) -0.0025(9) -0.0059(9) -0.0043(9)
C22 0.0261(11) 0.0194(11) 0.0283(12) -0.0010(9) -0.0050(9) -0.0084(9)
C23 0.0225(11) 0.0193(11) 0.0353(13) -0.0072(10) -0.0045(10) -0.0054(9)
C24 0.0257(12) 0.0168(11) 0.0372(14) -0.0028(10) -0.0057(10) -0.0039(9)
C25 0.0291(12) 0.0214(12) 0.0346(14) -0.0016(10) -0.0045(10) -0.0069(10)
C26 0.0247(12) 0.0247(12) 0.0329(13) -0.0070(10) 0.0004(10) -0.0074(10)
C31 0.0216(11) 0.0287(12) 0.0233(12) -0.0056(10) -0.0026(9) 0.0002(9)
C32 0.0236(12) 0.0276(12) 0.0272(13) -0.0026(10) 0.0017(9) -0.0033(10)
C33 0.0235(12) 0.0313(13) 0.0241(12) -0.0033(10) -0.0010(9) -0.0008(10)
C34 0.0298(13) 0.0286(13) 0.0319(14) -0.0080(10) -0.0020(10) 0.0000(10)
C35 0.0292(12) 0.0238(12) 0.0297(13) -0.0041(10) -0.0008(10) 0.0032(10)
C36 0.0272(12) 0.0275(12) 0.0252(12) -0.0042(10) -0.0026(10) 0.0023(10)
C41 0.0230(11) 0.0246(12) 0.0268(12) -0.0063(10) -0.0036(9) -0.0057(9)
C42 0.0263(12) 0.0207(11) 0.0306(13) 0.0005(9) -0.0070(10) -0.0086(9)
C43 0.0234(11) 0.0173(11) 0.0342(13) -0.0047(9) -0.0044(10) -0.0084(9)
C44 0.0287(12) 0.0186(11) 0.0295(13) -0.0077(9) -0.0020(10) -0.0073(9)
C45 0.0289(12) 0.0196(11) 0.0297(13) -0.0044(9) -0.0055(10) -0.0078(9)
C46 0.0259(12) 0.0192(11) 0.0303(13) -0.0029(9) -0.0072(10) -0.0017(9)
C130 0.0439(14) 0.0181(11) 0.0343(14) -0.0016(10) -0.0033(11) -0.0072(11)
C131 0.084(2) 0.0241(14) 0.0517(18) -0.0019(12) -0.0090(16) -0.0226(15)
C132 0.0475(16) 0.0237(13) 0.0409(16) 0.0014(11) -0.0041(12) 0.0016(11)
C133 0.0401(15) 0.0323(14) 0.0403(15) 0.0010(12) 0.0018(12) -0.0100(12)
C150 0.0524(16) 0.0412(15) 0.0299(14) -0.0101(12) -0.0072(12) -0.0118(13)
C151 0.175(7) 0.064(3) 0.035(3) 0.006(2) -0.032(3) -0.051(4)
C152 0.059(3) 0.087(4) 0.036(2) -0.029(2) -0.003(2) 0.000(3)
C153 0.052(3) 0.090(4) 0.046(3) -0.028(3) -0.014(2) -0.008(3)
C154 0.175(7) 0.064(3) 0.035(3) 0.006(2) -0.032(3) -0.051(4)
C155 0.059(3) 0.087(4) 0.036(2) -0.029(2) -0.003(2) 0.000(3)
C156 0.052(3) 0.090(4) 0.046(3) -0.028(3) -0.014(2) -0.008(3)
C230 0.0271(12) 0.0207(11) 0.0360(14) -0.0074(10) -0.0016(10) -0.0051(10)
C231 0.0309(13) 0.0278(13) 0.0477(16) -0.0076(11) 0.0059(11) -0.0085(11)
C232 0.0376(14) 0.0340(14) 0.0357(14) -0.0118(11) -0.0008(11) -0.0058(11)
C233 0.0315(13) 0.0264(13) 0.0440(15) -0.0083(11) -0.0013(11) -0.0013(10)
C250 0.0399(14) 0.0251(12) 0.0329(14) 0.0026(10) 0.0005(11) -0.0080(11)
C251 0.065(3) 0.037(2) 0.034(2) 0.0046(16) 0.0060(17) -0.0110(18)
C252 0.052(2) 0.054(2) 0.047(2) 0.018(2) -0.0050(18) -0.0066(19)
C253 0.089(3) 0.041(2) 0.047(2) 0.0024(18) 0.004(2) -0.036(2)
C254 0.065(3) 0.037(2) 0.034(2) 0.0046(16) 0.0060(17) -0.0110(18)
C255 0.052(2) 0.054(2) 0.047(2) 0.018(2) -0.0050(18) -0.0066(19)
C256 0.089(3) 0.041(2) 0.047(2) 0.0024(18) 0.004(2) -0.036(2)
C330 0.0392(14) 0.0384(14) 0.0235(13) -0.0006(11) -0.0059(11) -0.0081(12)
C331 0.0429(15) 0.0451(16) 0.0360(15) 0.0038(12) -0.0102(12) -0.0040(13)
C332 0.0625(19) 0.0524(17) 0.0287(15) -0.0044(13) -0.0110(13) -0.0166(15)
C333 0.0482(16) 0.0555(18) 0.0275(14) -0.0003(12) 0.0015(12) -0.0148(14)
C350 0.0475(15) 0.0204(12) 0.0345(14) -0.0028(10) -0.0038(12) -0.0012(11)
C351 0.066(2) 0.0302(15) 0.0536(19) -0.0115(13) -0.0038(15) 0.0068(14)
C352 0.062(2) 0.0381(16) 0.063(2) 0.0031(14) -0.0119(16) -0.0179(15)
C353 0.078(2) 0.0289(14) 0.0394(17) 0.0017(12) -0.0055(15) -0.0095(14)
C430 0.0280(12) 0.0191(11) 0.0389(14) -0.0041(10) -0.0061(10) -0.0044(10)
C431 0.0396(14) 0.0194(12) 0.0562(17) -0.0024(11) -0.0058(13) -0.0075(11)
C432 0.0385(14) 0.0236(13) 0.0474(16) -0.0094(11) -0.0047(12) 0.0013(11)
C433 0.0316(13) 0.0269(13) 0.0523(17) -0.0062(12) -0.0119(12) 0.0005(11)
C450 0.0346(13) 0.0222(12) 0.0275(13) -0.0062(10) -0.0034(10) -0.0065(10)
C451 0.0502(16) 0.0257(13) 0.0348(15) -0.0013(11) -0.0120(12) -0.0016(12)
C452 0.0434(15) 0.0329(13) 0.0329(14) -0.0063(11) -0.0092(11) -0.0119(12)
C453 0.0429(15) 0.0281(13) 0.0306(14) -0.0011(10) -0.0047(11) -0.0100(11)

loop_
_atom_type_symbol
_atom_type_description
_atom_type_scat_dispersion_real
_atom_type_scat_dispersion_imag
_atom_type_scat_source
C C 0.0033 0.0016 'International Tables Vol C Tables 4.2.6.8 and 6.1.1.4'
H H 0.0000 0.0000 'International Tables Vol C Tables 4.2.6.8 and 6.1.1.4'
N N 0.0061 0.0033 'International Tables Vol C Tables 4.2.6.8 and 6.1.1.4'
O O 0.0106 0.0060 'International Tables Vol C Tables 4.2.6.8 and 6.1.1.4'
Si Si 0.0817 0.0704 'International Tables Vol C Tables 4.2.6.8 and 6.1.1.4'

loop_
_geom_angle_atom_site_label_1
_geom_angle_atom_site_label_2
_geom_angle_atom_site_label_3
_geom_angle
O2 Si1 O1 115.32(8)
O2 Si1 C1 116.56(11)
O1 Si1 C1 114.62(12)
O2 Si1 C2 99.41(10)
O1 Si1 C2 100.20(10)
C1 Si1 C2 107.59(13)
O2 Si1 N1 73.31(7)
O1 Si1 N1 74.50(7)
C1 Si1 N1 85.08(10)
C2 Si1 N1 167.29(10)
C21 N1 C11 115.26(16)
C21 N1 C3 113.74(17)
C11 N1 C3 111.07(17)
C21 N1 Si1 98.41(12)
C11 N1 Si1 95.76(12)
C3 N1 Si1 121.21(15)
Si1 C1 H1A 109.5
Si1 C1 H1B 109.5
H1A C1 H1B 109.5
Si1 C1 H1C 109.5
H1A C1 H1C 109.5
H1B C1 H1C 109.5
C12 O1 Si1 128.66(13)
O4 Si2 O3 114.35(8)
O4 Si2 C4 100.57(12)
O3 Si2 C4 100.14(11)
O4 Si2 C5 116.10(12)
O3 Si2 C5 115.16(12)
C4 Si2 C5 107.71(14)
O4 Si2 N2 73.26(7)
O3 Si2 N2 74.37(7)
C4 Si2 N2 168.41(11)
C5 Si2 N2 83.88(11)
C22 O2 Si1 130.71(14)
C41 N2 C31 116.44(16)
C41 N2 C6 113.84(18)
C31 N2 C6 111.55(18)
C41 N2 Si2 97.25(13)
C31 N2 Si2 95.26(12)
C6 N2 Si2 120.92(15)
Si1 C2 H2A 109.5
Si1 C2 H2B 109.5
H2A C2 H2B 109.5
Si1 C2 H2C 109.5
H2A C2 H2C 109.5
H2B C2 H2C 109.5
C32 O3 Si2 128.17(14)
N1 C3 H3A 109.5
N1 C3 H3B 109.5
H3A C3 H3B 109.5
N1 C3 H3C 109.5
H3A C3 H3C 109.5
H3B C3 H3C 109.5
C42 O4 Si2 129.38(14)
Si2 C4 H4A 109.5
Si2 C4 H4B 109.5
H4A C4 H4B 109.5
Si2 C4 H4C 109.5
H4A C4 H4C 109.5
H4B C4 H4C 109.5
Si2 C5 H5A 109.5
Si2 C5 H5B 109.5
H5A C5 H5B 109.5
Si2 C5 H5C 109.5
H5A C5 H5C 109.5
H5B C5 H5C 109.5
N2 C6 H6A 109.5
N2 C6 H6B 109.5
H6A C6 H6B 109.5
N2 C6 H6C 109.5
H6A C6 H6C 109.5
H6B C6 H6C 109.5
C16 C11 C12 120.9(2)
C16 C11 N1 123.27(19)
C12 C11 N1 115.77(19)
O1 C12 C11 119.04(19)
O1 C12 C13 120.25(19)
C11 C12 C13 120.7(2)
C14 C13 C12 116.1(2)
C14 C13 C130 122.3(2)
C12 C13 C130 121.7(2)
C13 C14 C15 124.3(2)
C13 C14 H14A 117.8
C15 C14 H14A 117.8
C16 C15 C14 117.3(2)
C16 C15 C150 122.0(2)
C14 C15 C150 120.7(2)
C11 C16 C15 120.4(2)
C11 C16 H16A 119.8
C15 C16 H16A 119.8
C26 C21 C22 120.9(2)
C26 C21 N1 124.33(19)
C22 C21 N1 114.71(19)
O2 C22 C21 118.81(19)
O2 C22 C23 120.41(19)
C21 C22 C23 120.8(2)
C24 C23 C22 116.3(2)
C24 C23 C230 122.11(19)
C22 C23 C230 121.6(2)
C23 C24 C25 124.0(2)
C23 C24 H24A 118.0
C25 C24 H24A 118.0
C26 C25 C24 117.5(2)
C26 C25 C250 121.9(2)
C24 C25 C250 120.5(2)
C25 C26 C21 120.5(2)
C25 C26 H26A 119.7
C21 C26 H26A 119.7
C32 C31 C36 120.7(2)
C32 C31 N2 115.9(2)
C36 C31 N2 123.3(2)
O3 C32 C31 119.3(2)
O3 C32 C33 119.7(2)
C31 C32 C33 121.0(2)
C34 C33 C32 116.2(2)
C34 C33 C330 122.1(2)
C32 C33 C330 121.7(2)
C33 C34 C35 124.3(2)
C33 C34 H34A 117.9
C35 C34 H34A 117.9
C36 C35 C34 117.3(2)
C36 C35 C350 122.9(2)
C34 C35 C350 119.8(2)
C35 C36 C31 120.4(2)
C35 C36 H36A 119.8
C31 C36 H36A 119.8
C42 C41 C46 120.3(2)
C42 C41 N2 115.46(19)
C46 C41 N2 124.0(2)
O4 C42 C41 118.3(2)
O4 C42 C43 120.14(19)
C41 C42 C43 121.5(2)
C44 C43 C42 116.0(2)
C44 C43 C430 121.8(2)
C42 C43 C430 122.1(2)
C43 C44 C45 124.2(2)
C43 C44 H44A 117.9
C45 C44 H44A 117.9
C46 C45 C44 117.2(2)
C46 C45 C450 122.9(2)
C44 C45 C450 119.9(2)
C45 C46 C41 120.7(2)
C45 C46 H46A 119.6
C41 C46 H46A 119.6
C131 C130 C133 107.9(2)
C131 C130 C132 107.4(2)
C133 C130 C132 110.1(2)
C131 C130 C13 111.7(2)
C133 C130 C13 110.53(19)
C132 C130 C13 109.13(19)
C130 C131 H13A 109.5
C130 C131 H13B 109.5
H13A C131 H13B 109.5
C130 C131 H13C 109.5
H13A C131 H13C 109.5
H13B C131 H13C 109.5
C130 C132 H13D 109.5
C130 C132 H13E 109.5
H13D C132 H13E 109.5
C130 C132 H13F 109.5
H13D C132 H13F 109.5
H13E C132 H13F 109.5
C130 C133 H13G 109.5
C130 C133 H13H 109.5
H13G C133 H13H 109.5
C130 C133 H13I 109.5
H13G C133 H13I 109.5
H13H C133 H13I 109.5
C151 C150 C154 126.3(5)
C151 C150 C15 113.1(3)
C154 C150 C15 117.6(4)
C151 C150 C153 110.5(4)
C154 C150 C153 36.7(6)
C15 C150 C153 108.4(3)
C151 C150 C152 111.2(4)
C15 C150 C152 106.3(3)
C153 C150 C152 107.0(3)
C154 C150 C156 111.0(7)
C15 C150 C156 110.9(4)
C154 C150 C155 105.5(7)
C15 C150 C155 107.9(3)
C156 C150 C155 102.6(6)
C150 C151 H15A 109.5
C150 C151 H15B 109.5
H15A C151 H15B 109.5
C150 C151 H15C 109.5
H15A C151 H15C 109.5
H15B C151 H15C 109.5
C150 C152 H15D 109.5
C150 C152 H15E 109.5
H15D C152 H15E 109.5
C150 C152 H15F 109.5
H15D C152 H15F 109.5
H15E C152 H15F 109.5
C150 C153 H15G 109.5
C150 C153 H15H 109.5
H15G C153 H15H 109.5
C150 C153 H15I 109.5
H15G C153 H15I 109.5
H15H C153 H15I 109.5
C150 C154 H15J 109.5
C150 C154 H15K 109.5
H15J C154 H15K 109.5
C150 C154 H15L 109.5
H15J C154 H15L 109.5
H15K C154 H15L 109.5
C150 C155 H15M 109.5
C150 C155 H15N 109.5
H15M C155 H15N 109.5
C150 C155 H15O 109.5
H15M C155 H15O 109.5
H15N C155 H15O 109.5
C150 C156 H15P 109.5
C150 C156 H15Q 109.5
H15P C156 H15Q 109.5
C150 C156 H15R 109.5
H15P C156 H15R 109.5
H15Q C156 H15R 109.5
C233 C230 C23 111.45(19)
C233 C230 C232 108.22(19)
C23 C230 C232 109.29(18)
C233 C230 C231 106.89(19)
C23 C230 C231 111.31(18)
C232 C230 C231 109.6(2)
C230 C231 H23A 109.5
C230 C231 H23B 109.5
H23A C231 H23B 109.5
C230 C231 H23C 109.5
H23A C231 H23C 109.5
H23B C231 H23C 109.5
C230 C232 H23D 109.5
C230 C232 H23E 109.5
H23D C232 H23E 109.5
C230 C232 H23F 109.5
H23D C232 H23F 109.5
H23E C232 H23F 109.5
C230 C233 H23G 109.5
C230 C233 H23H 109.5
H23G C233 H23H 109.5
C230 C233 H23I 109.5
H23G C233 H23I 109.5
H23H C233 H23I 109.5
C255 C250 C256 112.6(7)
C252 C250 C253 109.4(3)
C255 C250 C25 106.4(5)
C256 C250 C25 105.4(4)
C252 C250 C25 111.0(2)
C253 C250 C25 109.9(2)
C252 C250 C251 106.2(3)
C253 C250 C251 106.9(3)
C25 C250 C251 113.3(2)
C255 C250 C254 111.7(7)
C256 C250 C254 109.9(7)
C25 C250 C254 110.6(4)
C250 C251 H25A 109.5
C250 C251 H25B 109.5
H25A C251 H25B 109.5
C250 C251 H25C 109.5
H25A C251 H25C 109.5
H25B C251 H25C 109.5
C250 C252 H25D 109.5
C250 C252 H25E 109.5
H25D C252 H25E 109.5
C250 C252 H25F 109.5
H25D C252 H25F 109.5
H25E C252 H25F 109.5
C250 C253 H25G 109.5
C250 C253 H25H 109.5
H25G C253 H25H 109.5
C250 C253 H25I 109.5
H25G C253 H25I 109.5
H25H C253 H25I 109.5
C250 C254 H25J 109.5
C250 C254 H25K 109.5
H25J C254 H25K 109.5
C250 C254 H25L 109.5
H25J C254 H25L 109.5
H25K C254 H25L 109.5
C250 C255 H25M 109.5
C250 C255 H25N 109.5
H25M C255 H25N 109.5
C250 C255 H25O 109.5
H25M C255 H25O 109.5
H25N C255 H25O 109.5
C250 C256 H25P 109.5
C250 C256 H25Q 109.5
H25P C256 H25Q 109.5
C250 C256 H25R 109.5
H25P C256 H25R 109.5
H25Q C256 H25R 109.5
C331 C330 C332 107.5(2)
C331 C330 C33 109.8(2)
C332 C330 C33 111.6(2)
C331 C330 C333 110.4(2)
C332 C330 C333 107.0(2)
C33 C330 C333 110.5(2)
C330 C331 H33A 109.5
C330 C331 H33B 109.5
H33A C331 H33B 109.5
C330 C331 H33C 109.5
H33A C331 H33C 109.5
H33B C331 H33C 109.5
C330 C332 H33D 109.5
C330 C332 H33E 109.5
H33D C332 H33E 109.5
C330 C332 H33F 109.5
H33D C332 H33F 109.5
H33E C332 H33F 109.5
C330 C333 H33G 109.5
C330 C333 H33H 109.5
H33G C333 H33H 109.5
C330 C333 H33I 109.5
H33G C333 H33I 109.5
H33H C333 H33I 109.5
C353 C350 C35 112.2(2)
C353 C350 C352 108.4(2)
C35 C350 C352 110.3(2)
C353 C350 C351 108.2(2)
C35 C350 C351 108.9(2)
C352 C350 C351 108.8(2)
C350 C351 H35A 109.5
C350 C351 H35B 109.5
H35A C351 H35B 109.5
C350 C351 H35C 109.5
H35A C351 H35C 109.5
H35B C351 H35C 109.5
C350 C352 H35D 109.5
C350 C352 H35E 109.5
H35D C352 H35E 109.5
C350 C352 H35F 109.5
H35D C352 H35F 109.5
H35E C352 H35F 109.5
C350 C353 H35G 109.5
C350 C353 H35H 109.5
H35G C353 H35H 109.5
C350 C353 H35I 109.5
H35G C353 H35I 109.5
H35H C353 H35I 109.5
C432 C430 C43 111.94(19)
C432 C430 C433 107.3(2)
C43 C430 C433 111.02(18)
C432 C430 C431 107.47(19)
C43 C430 C431 109.05(18)
C433 C430 C431 110.0(2)
C430 C431 H43A 109.5
C430 C431 H43B 109.5
H43A C431 H43B 109.5
C430 C431 H43C 109.5
H43A C431 H43C 109.5
H43B C431 H43C 109.5
C430 C432 H43D 109.5
C430 C432 H43E 109.5
H43D C432 H43E 109.5
C430 C432 H43F 109.5
H43D C432 H43F 109.5
H43E C432 H43F 109.5
C430 C433 H43G 109.5
C430 C433 H43H 109.5
H43G C433 H43H 109.5
C430 C433 H43I 109.5
H43G C433 H43I 109.5
H43H C433 H43I 109.5
C451 C450 C45 112.35(19)
C451 C450 C452 108.41(19)
C45 C450 C452 109.01(18)
C451 C450 C453 107.85(19)
C45 C450 C453 109.88(19)
C452 C450 C453 109.30(19)
C450 C451 H45A 109.5
C450 C451 H45B 109.5
H45A C451 H45B 109.5
C450 C451 H45C 109.5
H45A C451 H45C 109.5
H45B C451 H45C 109.5
C450 C452 H45D 109.5
C450 C452 H45E 109.5
H45D C452 H45E 109.5
C450 C452 H45F 109.5
H45D C452 H45F 109.5
H45E C452 H45F 109.5
C450 C453 H45G 109.5
C450 C453 H45H 109.5
H45G C453 H45H 109.5
C450 C453 H45I 109.5
H45G C453 H45I 109.5
H45H C453 H45I 109.5

loop_
_geom_bond_atom_site_label_1
_geom_bond_atom_site_label_2
_geom_bond_distance
Si1 O2 1.6541(17)
Si1 O1 1.6599(15)
Si1 C1 1.843(3)
Si1 C2 1.848(3)
Si1 N1 2.605(2)
N1 C21 1.442(3)
N1 C11 1.449(3)
N1 C3 1.475(3)
C1 H1A 0.9800
C1 H1B 0.9800
C1 H1C 0.9800
O1 C12 1.364(3)
Si2 O4 1.6563(17)
Si2 O3 1.6574(17)
Si2 C4 1.843(3)
Si2 C5 1.844(3)
Si2 N2 2.617(2)
O2 C22 1.369(3)
N2 C41 1.446(3)
N2 C31 1.451(3)
N2 C6 1.469(3)
C2 H2A 0.9800
C2 H2B 0.9800
C2 H2C 0.9800
O3 C32 1.372(3)
C3 H3A 0.9800
C3 H3B 0.9800
C3 H3C 0.9800
O4 C42 1.372(3)
C4 H4A 0.9800
C4 H4B 0.9800
C4 H4C 0.9800
C5 H5A 0.9800
C5 H5B 0.9800
C5 H5C 0.9800
C6 H6A 0.9800
C6 H6B 0.9800
C6 H6C 0.9800
C11 C16 1.381(3)
C11 C12 1.390(3)
C12 C13 1.406(3)
C13 C14 1.389(3)
C13 C130 1.536(3)
C14 C15 1.398(3)
C14 H14A 0.9500
C15 C16 1.385(3)
C15 C150 1.526(3)
C16 H16A 0.9500
C21 C26 1.386(3)
C21 C22 1.389(3)
C22 C23 1.404(3)
C23 C24 1.396(3)
C23 C230 1.539(3)
C24 C25 1.398(3)
C24 H24A 0.9500
C25 C26 1.383(3)
C25 C250 1.538(3)
C26 H26A 0.9500
C31 C32 1.382(3)
C31 C36 1.390(3)
C32 C33 1.408(3)
C33 C34 1.388(3)
C33 C330 1.538(3)
C34 C35 1.397(3)
C34 H34A 0.9500
C35 C36 1.388(3)
C35 C350 1.531(3)
C36 H36A 0.9500
C41 C42 1.387(3)
C41 C46 1.390(3)
C42 C43 1.401(3)
C43 C44 1.396(3)
C43 C430 1.534(3)
C44 C45 1.400(3)
C44 H44A 0.9500
C45 C46 1.390(3)
C45 C450 1.536(3)
C46 H46A 0.9500
C130 C131 1.529(3)
C130 C133 1.535(3)
C130 C132 1.536(4)
C131 H13A 0.9800
C131 H13B 0.9800
C131 H13C 0.9800
C132 H13D 0.9800
C132 H13E 0.9800
C132 H13F 0.9800
C133 H13G 0.9800
C133 H13H 0.9800
C133 H13I 0.9800
C150 C151 1.462(6)
C150 C154 1.468(11)
C150 C153 1.546(5)
C150 C152 1.552(5)
C150 C156 1.552(9)
C150 C155 1.649(10)
C151 H15A 0.9800
C151 H15B 0.9800
C151 H15C 0.9800
C152 H15D 0.9800
C152 H15E 0.9800
C152 H15F 0.9800
C153 H15G 0.9800
C153 H15H 0.9800
C153 H15I 0.9800
C154 H15J 0.9800
C154 H15K 0.9800
C154 H15L 0.9800
C155 H15M 0.9800
C155 H15N 0.9800
C155 H15O 0.9800
C156 H15P 0.9800
C156 H15Q 0.9800
C156 H15R 0.9800
C230 C233 1.531(3)
C230 C232 1.540(3)
C230 C231 1.541(3)
C231 H23A 0.9800
C231 H23B 0.9800
C231 H23C 0.9800
C232 H23D 0.9800
C232 H23E 0.9800
C232 H23F 0.9800
C233 H23G 0.9800
C233 H23H 0.9800
C233 H23I 0.9800
C250 C255 1.474(11)
C250 C256 1.497(11)
C250 C252 1.527(5)
C250 C253 1.533(4)
C250 C251 1.547(4)
C250 C254 1.557(11)
C251 H25A 0.9800
C251 H25B 0.9800
C251 H25C 0.9800
C252 H25D 0.9800
C252 H25E 0.9800
C252 H25F 0.9800
C253 H25G 0.9800
C253 H25H 0.9800
C253 H25I 0.9800
C254 H25J 0.9800
C254 H25K 0.9800
C254 H25L 0.9800
C255 H25M 0.9800
C255 H25N 0.9800
C255 H25O 0.9800
C256 H25P 0.9800
C256 H25Q 0.9800
C256 H25R 0.9800
C330 C331 1.528(4)
C330 C332 1.536(4)
C330 C333 1.540(3)
C331 H33A 0.9800
C331 H33B 0.9800
C331 H33C 0.9800
C332 H33D 0.9800
C332 H33E 0.9800
C332 H33F 0.9800
C333 H33G 0.9800
C333 H33H 0.9800
C333 H33I 0.9800
C350 C353 1.522(4)
C350 C352 1.536(4)
C350 C351 1.541(3)
C351 H35A 0.9800
C351 H35B 0.9800
C351 H35C 0.9800
C352 H35D 0.9800
C352 H35E 0.9800
C352 H35F 0.9800
C353 H35G 0.9800
C353 H35H 0.9800
C353 H35I 0.9800
C430 C432 1.531(3)
C430 C433 1.535(3)
C430 C431 1.541(3)
C431 H43A 0.9800
C431 H43B 0.9800
C431 H43C 0.9800
C432 H43D 0.9800
C432 H43E 0.9800
C432 H43F 0.9800
C433 H43G 0.9800
C433 H43H 0.9800
C433 H43I 0.9800
C450 C451 1.524(3)
C450 C452 1.537(3)
C450 C453 1.545(3)
C451 H45A 0.9800
C451 H45B 0.9800
C451 H45C 0.9800
C452 H45D 0.9800
C452 H45E 0.9800
C452 H45F 0.9800
C453 H45G 0.9800
C453 H45H 0.9800
C453 H45I 0.9800
